data_4036296
loop_
_publ_author_name
'Loh, Joanna K.'
'Asad, Naeem'
'Samarakoon, Thiwanka B.'
'Hanson, Paul R.'

_publ_section_title
;
 Modular, One-Pot, Sequential Aziridine Ring Opening-S(N)Ar Strategy to
 7-, 10-, and 11-Membered Benzo-Fused Sultams.
;
_journal_issue 20
_journal_name_full 'The Journal of organic chemistry'
_journal_page_first 9926
_journal_page_last 9941
_journal_paper_doi 10.1021/acs.joc.5b01429
_journal_volume 80
_journal_year 2015
_chemical_absolute_configuration ads
_chemical_formula_sum 'C15.5 H24 Br Cl N2 O3 S'
_chemical_formula_weight 433.79
_space_group_crystal_system orthorhombic
_space_group_IT_number 19
_space_group_name_Hall 'P 2ac 2ab'
_space_group_name_H-M_alt 'P 21 21 21'
_atom_sites_solution_hydrogens mixed
_audit_creation_method SHELXL-2013
_cell_angle_alpha 90
_cell_angle_beta 90
_cell_angle_gamma 90
_cell_formula_units_Z 8
_cell_length_a 12.9062(10)
_cell_length_b 13.2212(11)
_cell_length_c 22.5828(18)
_cell_measurement_reflns_used 9894
_cell_measurement_temperature 100(2)
_cell_measurement_theta_max 68.19
_cell_measurement_theta_min 3.87
_cell_volume 3853.4(5)
_computing_cell_refinement 'Bruker SAINT'
_computing_data_collection 'Bruker APEX2'
_computing_data_reduction 'Bruker SAINT'
_computing_molecular_graphics 'Bruker SHELXTL'
_computing_publication_material 'Bruker SHELXTL'
_computing_structure_refinement 'SHELXL-2013 (Sheldrick, 2013)'
_computing_structure_solution 'Bruker SHELXTL'
_diffrn_ambient_temperature 100(2)
_diffrn_measured_fraction_theta_full 0.995
_diffrn_measured_fraction_theta_max 0.983
_diffrn_measurement_device_type 'Bruker Platinum 135 CCD'
_diffrn_measurement_method '\f and \w scans'
_diffrn_radiation_type CuK\a
_diffrn_radiation_wavelength 1.54178
_diffrn_reflns_av_R_equivalents 0.0298
_diffrn_reflns_av_unetI/netI 0.0317
_diffrn_reflns_Laue_measured_fraction_full 0.995
_diffrn_reflns_Laue_measured_fraction_max 0.983
_diffrn_reflns_limit_h_max 7
_diffrn_reflns_limit_h_min -15
_diffrn_reflns_limit_k_max 15
_diffrn_reflns_limit_k_min -15
_diffrn_reflns_limit_l_max 27
_diffrn_reflns_limit_l_min -25
_diffrn_reflns_number 22577
_diffrn_reflns_point_group_measured_fraction_full 0.976
_diffrn_reflns_point_group_measured_fraction_max 0.957
_diffrn_reflns_theta_full 66.000
_diffrn_reflns_theta_max 68.321
_diffrn_reflns_theta_min 3.874
_diffrn_source 'Bruker MicroStar microfocus rotating anode'
_exptl_absorpt_coefficient_mu 5.331
_exptl_absorpt_correction_T_max 1.000
_exptl_absorpt_correction_T_min 0.709
_exptl_absorpt_correction_type multi-scan
_exptl_crystal_colour colourless
_exptl_crystal_density_diffrn 1.495
_exptl_crystal_description Needle
_exptl_crystal_F_000 1784
_exptl_crystal_size_max 0.360
_exptl_crystal_size_mid 0.040
_exptl_crystal_size_min 0.015
_refine_diff_density_max 0.297
_refine_diff_density_min -0.413
_refine_diff_density_rms 0.052
_refine_ls_abs_structure_details
; 
 Flack x determined using 2762 quotients [(I+)-(I-)]/[(I+)+(I-)] 
 (Parsons and Flack (2004), Acta Cryst. A60, s61). 
;
_refine_ls_abs_structure_Flack 0.032(5)
_refine_ls_extinction_method none
_refine_ls_goodness_of_fit_ref 1.045
_refine_ls_hydrogen_treatment refU
_refine_ls_matrix_type full
_refine_ls_number_parameters 608
_refine_ls_number_reflns 6755
_refine_ls_number_restraints 0
_refine_ls_restrained_S_all 1.045
_refine_ls_R_factor_all 0.0252
_refine_ls_R_factor_gt 0.0243
_refine_ls_shift/su_max 0.001
_refine_ls_shift/su_mean 0.000
_refine_ls_structure_factor_coef Fsqd
_refine_ls_weighting_details 'w=1/[\s^2^(Fo^2^)+(0.0333P)^2^+0.9202P] where P=(Fo^2^+2Fc^2^)/3'
_refine_ls_weighting_scheme calc
_refine_ls_wR_factor_gt 0.0615
_refine_ls_wR_factor_ref 0.0621
_reflns_Friedel_coverage 0.741
_reflns_Friedel_fraction_full 0.953
_reflns_Friedel_fraction_max 0.924
_reflns_number_gt 6575
_reflns_number_total 6755
_reflns_threshold_expression 'I > 2\s(I)'
_cod_data_source_file jo5b01429_si_002.cif
_cod_data_source_block v80b_Cmpd_10m
_cod_original_formula_sum 'C15.50 H24 Br Cl N2 O3 S'
_cod_database_code 4036296
_shelx_space_group_comment
; 
The symmetry employed for this shelxl refinement is uniquely defined 
by the following loop, which should always be used as a source of 
symmetry information in preference to the above space-group names. 
They are only intended as comments. 
;
_shelx_estimated_absorpt_t_min 0.250
_shelx_estimated_absorpt_t_max 0.924
_shelxl_version_number 2013-4

loop_
_space_group_symop_operation_xyz
'x, y, z'
'-x+1/2, -y, z+1/2'
'-x, y+1/2, -z+1/2'
'x+1/2, -y+1/2, -z'

loop_
_atom_site_label
_atom_site_type_symbol
_atom_site_fract_x
_atom_site_fract_y
_atom_site_fract_z
_atom_site_U_iso_or_equiv
_atom_site_adp_type
_atom_site_occupancy
_atom_site_site_symmetry_order
_atom_site_calc_flag
_atom_site_refinement_flags_posn
Br1 Br 0.39048(3) 0.06664(3) 0.08957(2) 0.03163(9) Uani 1 1 d .
S1 S 0.35427(6) 0.44064(6) 0.26698(3) 0.02369(16) Uani 1 1 d .
O1 O 0.45846(18) 0.44561(18) 0.28984(10) 0.0288(5) Uani 1 1 d .
O2 O 0.3163(2) 0.52393(17) 0.23257(11) 0.0312(5) Uani 1 1 d .
O3 O 0.56973(19) 0.29093(19) 0.36506(11) 0.0292(5) Uani 1 1 d .
H3O H 0.526(3) 0.316(3) 0.3461(19) 0.028(11) Uiso 1 1 d .
N1 N 0.2773(2) 0.4277(2) 0.32317(12) 0.0247(5) Uani 1 1 d .
H1N H 0.217(3) 0.422(3) 0.3098(16) 0.020(9) Uiso 1 1 d .
N2 N 0.3923(2) 0.22335(19) 0.30439(12) 0.0229(5) Uani 1 1 d .
C1 C 0.3461(2) 0.3322(2) 0.22126(15) 0.0240(6) Uani 1 1 d .
C2 C 0.3224(3) 0.3456(3) 0.16185(16) 0.0300(7) Uani 1 1 d .
H2 H 0.304(3) 0.413(3) 0.1473(17) 0.025(9) Uiso 1 1 d .
C3 C 0.3330(3) 0.2663(3) 0.12230(16) 0.0318(8) Uani 1 1 d .
H3 H 0.315(3) 0.278(3) 0.0826(18) 0.028(10) Uiso 1 1 d .
C4 C 0.3698(2) 0.1748(3) 0.14335(16) 0.0273(7) Uani 1 1 d .
C5 C 0.3913(3) 0.1585(2) 0.20269(15) 0.0244(6) Uani 1 1 d .
H5 H 0.411(3) 0.093(3) 0.2150(18) 0.039(11) Uiso 1 1 d .
C6 C 0.3764(2) 0.2365(2) 0.24356(14) 0.0222(6) Uani 1 1 d .
C7 C 0.3059(3) 0.2456(3) 0.34458(14) 0.0238(6) Uani 1 1 d .
H7A H 0.312(3) 0.199(3) 0.3763(19) 0.032(10) Uiso 1 1 d .
H7B H 0.240(3) 0.230(3) 0.3232(15) 0.014(8) Uiso 1 1 d .
C8 C 0.3048(2) 0.3533(2) 0.36951(14) 0.0227(6) Uani 1 1 d .
H8 H 0.372(3) 0.373(3) 0.3849(15) 0.016(8) Uiso 1 1 d .
C9 C 0.2259(3) 0.3611(3) 0.41953(15) 0.0255(7) Uani 1 1 d .
H9A H 0.248(3) 0.312(3) 0.4547(17) 0.026(10) Uiso 1 1 d .
H9B H 0.163(3) 0.332(3) 0.4026(16) 0.021(9) Uiso 1 1 d .
C10 C 0.2103(3) 0.4667(3) 0.44534(16) 0.0302(7) Uani 1 1 d .
H10 H 0.177(3) 0.512(3) 0.4179(18) 0.032(10) Uiso 1 1 d .
C11 C 0.3104(3) 0.5171(4) 0.4619(2) 0.0476(11) Uani 1 1 d .
H11A H 0.2957 0.5811 0.4822 0.069(16) Uiso 1 1 calc R
H11B H 0.3510 0.5305 0.4261 0.062(16) Uiso 1 1 calc R
H11C H 0.3498 0.4727 0.4884 0.043(13) Uiso 1 1 calc R
C12 C 0.1393(4) 0.4595(4) 0.4991(2) 0.0443(10) Uani 1 1 d .
H12A H 0.120(3) 0.525(3) 0.514(2) 0.037(11) Uiso 1 1 d .
H12B H 0.173(4) 0.420(4) 0.532(2) 0.048(13) Uiso 1 1 d .
H12C H 0.081(4) 0.420(4) 0.492(2) 0.067(17) Uiso 1 1 d .
C13 C 0.4700(3) 0.1493(2) 0.32432(15) 0.0249(7) Uani 1 1 d .
H13 H 0.517(3) 0.144(3) 0.2939(16) 0.018(9) Uiso 1 1 d .
C14 C 0.5271(3) 0.1934(3) 0.37726(16) 0.0297(7) Uani 1 1 d .
H14A H 0.483(3) 0.193(3) 0.4104(18) 0.028(10) Uiso 1 1 d .
H14B H 0.580(3) 0.150(3) 0.3886(19) 0.035(11) Uiso 1 1 d .
C15 C 0.4268(3) 0.0439(3) 0.33968(18) 0.0322(8) Uani 1 1 d .
H15A H 0.398(4) 0.012(3) 0.307(2) 0.042(12) Uiso 1 1 d .
H15B H 0.375(3) 0.044(3) 0.373(2) 0.037(11) Uiso 1 1 d .
H15C H 0.480(4) -0.001(4) 0.350(2) 0.041(12) Uiso 1 1 d .
Br21 Br -0.04616(4) 0.75796(3) 0.47643(2) 0.04905(13) Uani 1 1 d .
S21 S -0.13428(6) 0.30562(6) 0.39361(4) 0.02398(16) Uani 1 1 d .
O21 O -0.03377(18) 0.28442(17) 0.36868(11) 0.0270(5) Uani 1 1 d .
O22 O -0.16692(19) 0.2498(2) 0.44452(11) 0.0321(5) Uani 1 1 d .
O23 O 0.0798(2) 0.3796(2) 0.27121(13) 0.0327(6) Uani 1 1 d .
H23O H 0.045(4) 0.364(4) 0.294(2) 0.054(17) Uiso 1 1 d .
N21 N -0.2173(2) 0.2855(2) 0.34202(13) 0.0260(6) Uani 1 1 d .
H21N H -0.283(3) 0.290(3) 0.3531(17) 0.022(9) Uiso 1 1 d .
N22 N -0.0991(2) 0.4830(2) 0.31079(12) 0.0239(5) Uani 1 1 d .
C21 C -0.1330(2) 0.4351(3) 0.41317(14) 0.0247(6) Uani 1 1 d .
C22 C -0.1454(3) 0.4605(3) 0.47251(16) 0.0291(7) Uani 1 1 d .
H22 H -0.165(3) 0.407(3) 0.4998(17) 0.025(9) Uiso 1 1 d .
C23 C -0.1235(3) 0.5575(3) 0.49201(16) 0.0342(8) Uani 1 1 d .
H23 H -0.129(3) 0.574(3) 0.537(2) 0.044(12) Uiso 1 1 d .
C24 C -0.0880(3) 0.6266(3) 0.45068(16) 0.0331(8) Uani 1 1 d .
C25 C -0.0812(3) 0.6053(3) 0.39105(16) 0.0297(7) Uani 1 1 d .
H25 H -0.061(3) 0.652(3) 0.3674(17) 0.027(10) Uiso 1 1 d .
C26 C -0.1047(3) 0.5085(2) 0.37081(15) 0.0240(6) Uani 1 1 d .
C27 C -0.1913(2) 0.4409(3) 0.28180(14) 0.0240(6) Uani 1 1 d .
H27A H -0.191(3) 0.466(3) 0.2405(16) 0.018(8) Uiso 1 1 d .
H27B H -0.258(3) 0.465(3) 0.3028(18) 0.030(10) Uiso 1 1 d .
C28 C -0.1982(3) 0.3253(2) 0.28184(15) 0.0240(7) Uani 1 1 d .
H28 H -0.137(3) 0.300(3) 0.2677(15) 0.014(8) Uiso 1 1 d .
C29 C -0.2861(3) 0.2867(3) 0.24252(16) 0.0258(7) Uani 1 1 d .
H29A H -0.342(3) 0.322(3) 0.2536(18) 0.031(10) Uiso 1 1 d .
H29B H -0.298(3) 0.219(3) 0.2521(18) 0.033(11) Uiso 1 1 d .
C30 C -0.2670(3) 0.2939(3) 0.17567(15) 0.0279(7) Uani 1 1 d .
H30 H -0.248(3) 0.364(4) 0.165(2) 0.041(12) Uiso 1 1 d .
C31 C -0.3649(3) 0.2596(3) 0.14335(17) 0.0347(8) Uani 1 1 d .
H31A H -0.357(3) 0.266(3) 0.101(2) 0.034(11) Uiso 1 1 d .
H31B H -0.427(4) 0.297(3) 0.154(2) 0.039(12) Uiso 1 1 d .
H31C H -0.385(3) 0.187(3) 0.1524(19) 0.037(11) Uiso 1 1 d .
C32 C -0.1753(3) 0.2294(3) 0.15603(19) 0.0381(9) Uani 1 1 d .
H32A H -0.164(4) 0.233(4) 0.114(2) 0.044(13) Uiso 1 1 d .
H32B H -0.191(3) 0.158(4) 0.166(2) 0.043(12) Uiso 1 1 d .
H32C H -0.113(4) 0.248(3) 0.1752(19) 0.040(11) Uiso 1 1 d .
C33 C -0.0224(3) 0.5351(2) 0.27347(15) 0.0258(7) Uani 1 1 d .
H33 H 0.034(3) 0.557(3) 0.3030(15) 0.018(8) Uiso 1 1 d .
C34 C 0.0329(3) 0.4562(3) 0.23580(15) 0.0292(7) Uani 1 1 d .
H34A H -0.015(3) 0.422(3) 0.2075(17) 0.028(10) Uiso 1 1 d .
H34B H 0.090(3) 0.482(3) 0.2105(18) 0.033(11) Uiso 1 1 d .
C35 C -0.0650(3) 0.6213(3) 0.23584(18) 0.0354(8) Uani 1 1 d .
H35A H -0.098(4) 0.670(4) 0.264(2) 0.057(14) Uiso 1 1 d .
H35B H -0.115(3) 0.596(3) 0.208(2) 0.040(12) Uiso 1 1 d .
H35C H -0.010(4) 0.649(4) 0.216(2) 0.044(13) Uiso 1 1 d .
Cl1 Cl 0.42420(8) -0.14139(7) 0.00339(4) 0.0399(2) Uani 1 1 d .
Cl2 Cl 0.35991(10) 0.00527(9) -0.08611(5) 0.0530(3) Uani 1 1 d .
C1S C 0.4508(4) -0.0871(4) -0.06600(19) 0.0472(11) Uani 1 1 d .
H1SA H 0.446(5) -0.141(5) -0.093(3) 0.09(2) Uiso 1 1 d .
H1SB H 0.515(5) -0.063(6) -0.067(3) 0.10(2) Uiso 1 1 d .

loop_
_atom_site_aniso_label
_atom_site_aniso_U_11
_atom_site_aniso_U_22
_atom_site_aniso_U_33
_atom_site_aniso_U_23
_atom_site_aniso_U_13
_atom_site_aniso_U_12
Br1 0.03682(18) 0.02950(18) 0.02858(17) -0.00870(14) 0.00163(15) -0.00376(15)
S1 0.0301(4) 0.0155(3) 0.0255(4) 0.0011(3) 0.0020(3) -0.0019(3)
O1 0.0298(11) 0.0254(11) 0.0314(12) -0.0007(10) 0.0021(10) -0.0072(10)
O2 0.0458(14) 0.0167(11) 0.0310(12) 0.0055(9) 0.0036(12) 0.0008(10)
O3 0.0258(12) 0.0316(13) 0.0303(13) 0.0014(10) -0.0029(10) -0.0027(10)
N1 0.0266(14) 0.0213(13) 0.0262(13) 0.0025(11) -0.0004(12) 0.0008(12)
N2 0.0252(12) 0.0196(13) 0.0241(13) 0.0028(10) -0.0005(12) 0.0020(11)
C1 0.0262(15) 0.0187(15) 0.0270(16) -0.0005(12) 0.0004(13) -0.0004(12)
C2 0.0339(17) 0.0241(17) 0.0321(18) 0.0024(15) -0.0012(15) 0.0011(14)
C3 0.0374(18) 0.0321(19) 0.0259(17) 0.0026(15) -0.0074(15) -0.0021(15)
C4 0.0249(16) 0.0248(16) 0.0322(18) -0.0028(14) -0.0003(14) -0.0040(13)
C5 0.0241(14) 0.0196(15) 0.0294(17) -0.0002(13) -0.0008(14) -0.0021(13)
C6 0.0213(14) 0.0199(15) 0.0253(15) 0.0001(13) 0.0000(12) -0.0025(12)
C7 0.0259(15) 0.0196(15) 0.0259(15) 0.0028(14) 0.0011(13) -0.0017(13)
C8 0.0218(15) 0.0218(15) 0.0246(16) 0.0018(13) -0.0003(13) -0.0020(12)
C9 0.0242(15) 0.0258(17) 0.0266(16) 0.0007(13) 0.0017(14) -0.0020(13)
C10 0.0352(18) 0.0264(18) 0.0290(17) 0.0000(14) 0.0025(16) 0.0047(14)
C11 0.043(2) 0.045(2) 0.055(3) -0.022(2) 0.013(2) -0.0139(19)
C12 0.042(2) 0.049(3) 0.042(2) -0.0058(19) 0.011(2) 0.0045(19)
C13 0.0290(16) 0.0218(16) 0.0239(16) 0.0027(13) 0.0008(15) 0.0034(13)
C14 0.0291(16) 0.0306(18) 0.0294(18) 0.0048(15) -0.0020(15) 0.0005(15)
C15 0.0380(19) 0.0233(17) 0.0352(19) 0.0048(15) 0.0019(17) 0.0027(15)
Br21 0.0738(3) 0.0326(2) 0.0408(2) -0.01512(18) 0.0148(2) -0.0103(2)
S21 0.0247(4) 0.0207(4) 0.0265(4) 0.0036(3) -0.0010(3) 0.0001(3)
O21 0.0255(11) 0.0244(11) 0.0311(12) 0.0017(9) -0.0029(10) 0.0040(9)
O22 0.0361(13) 0.0295(13) 0.0307(12) 0.0070(11) 0.0003(10) -0.0029(11)
O23 0.0291(12) 0.0312(13) 0.0378(15) 0.0033(11) 0.0040(12) 0.0018(10)
N21 0.0260(14) 0.0246(14) 0.0274(14) 0.0027(11) -0.0001(12) -0.0023(11)
N22 0.0258(13) 0.0212(13) 0.0245(13) 0.0031(10) -0.0001(12) -0.0036(11)
C21 0.0226(14) 0.0248(15) 0.0268(15) 0.0014(14) -0.0006(13) 0.0015(13)
C22 0.0316(16) 0.0292(18) 0.0264(16) 0.0016(14) 0.0022(15) 0.0011(14)
C23 0.0396(19) 0.0355(19) 0.0277(17) -0.0034(15) 0.0024(15) 0.0036(17)
C24 0.0399(19) 0.0274(17) 0.0321(19) -0.0083(14) 0.0020(16) 0.0006(15)
C25 0.0351(17) 0.0232(16) 0.0309(18) 0.0014(14) 0.0034(15) -0.0020(14)
C26 0.0233(14) 0.0216(15) 0.0272(16) 0.0005(13) 0.0005(14) 0.0024(13)
C27 0.0263(15) 0.0199(15) 0.0258(15) 0.0021(13) -0.0030(13) -0.0008(13)
C28 0.0255(16) 0.0196(15) 0.0268(16) -0.0013(12) -0.0005(14) -0.0008(12)
C29 0.0266(16) 0.0209(16) 0.0298(18) 0.0015(13) 0.0007(14) -0.0031(13)
C30 0.0336(17) 0.0230(17) 0.0270(17) -0.0023(13) -0.0012(15) -0.0045(14)
C31 0.039(2) 0.035(2) 0.0307(19) -0.0020(16) -0.0089(16) -0.0025(17)
C32 0.040(2) 0.039(2) 0.035(2) -0.0088(17) 0.0001(18) 0.0031(17)
C33 0.0313(17) 0.0201(15) 0.0261(15) 0.0008(13) 0.0005(14) -0.0031(13)
C34 0.0316(16) 0.0272(17) 0.0286(16) 0.0012(14) 0.0030(15) -0.0016(14)
C35 0.050(2) 0.0234(17) 0.0326(19) 0.0056(15) -0.0015(19) -0.0045(16)
Cl1 0.0554(5) 0.0310(4) 0.0333(4) 0.0016(3) 0.0033(4) 0.0079(4)
Cl2 0.0678(6) 0.0496(6) 0.0416(5) 0.0092(5) 0.0082(5) 0.0280(5)
C1S 0.052(2) 0.059(3) 0.0308(19) 0.0053(19) 0.007(2) 0.022(2)

loop_
_atom_type_symbol
_atom_type_description
_atom_type_scat_dispersion_real
_atom_type_scat_dispersion_imag
_atom_type_scat_source
C C 0.0181 0.0091 'International Tables Vol C Tables 4.2.6.8 and 6.1.1.4'
H H 0.0000 0.0000 'International Tables Vol C Tables 4.2.6.8 and 6.1.1.4'
N N 0.0311 0.0180 'International Tables Vol C Tables 4.2.6.8 and 6.1.1.4'
O O 0.0492 0.0322 'International Tables Vol C Tables 4.2.6.8 and 6.1.1.4'
S S 0.3331 0.5567 'International Tables Vol C Tables 4.2.6.8 and 6.1.1.4'
Cl Cl 0.3639 0.7018 'International Tables Vol C Tables 4.2.6.8 and 6.1.1.4'
Br Br -0.6763 1.2805 'International Tables Vol C Tables 4.2.6.8 and 6.1.1.4'

loop_
_geom_angle_atom_site_label_1
_geom_angle_atom_site_label_2
_geom_angle_atom_site_label_3
_geom_angle
O2 S1 O1 118.52(15)
O2 S1 N1 107.21(15)
O1 S1 N1 107.24(14)
O2 S1 C1 106.60(15)
O1 S1 C1 107.53(15)
N1 S1 C1 109.56(15)
C14 O3 H3O 102(3)
C8 N1 S1 118.5(2)
C8 N1 H1N 115(3)
S1 N1 H1N 107(2)
C6 N2 C7 118.1(3)
C6 N2 C13 118.9(3)
C7 N2 C13 117.5(3)
C2 C1 C6 121.3(3)
C2 C1 S1 118.3(3)
C6 C1 S1 120.0(3)
C3 C2 C1 120.4(3)
C3 C2 H2 120(2)
C1 C2 H2 120(2)
C4 C3 C2 118.3(3)
C4 C3 H3 124(2)
C2 C3 H3 118(2)
C3 C4 C5 122.5(3)
C3 C4 Br1 119.2(3)
C5 C4 Br1 118.3(3)
C4 C5 C6 119.8(3)
C4 C5 H5 119(3)
C6 C5 H5 121(3)
C5 C6 N2 122.5(3)
C5 C6 C1 117.5(3)
N2 C6 C1 120.0(3)
N2 C7 C8 114.9(3)
N2 C7 H7A 106(3)
C8 C7 H7A 109(3)
N2 C7 H7B 107.8(19)
C8 C7 H7B 111(2)
H7A C7 H7B 107(3)
N1 C8 C9 108.6(3)
N1 C8 C7 111.1(3)
C9 C8 C7 110.0(3)
N1 C8 H8 107(2)
C9 C8 H8 108(2)
C7 C8 H8 112(2)
C8 C9 C10 115.7(3)
C8 C9 H9A 110(2)
C10 C9 H9A 108(2)
C8 C9 H9B 104(2)
C10 C9 H9B 113(2)
H9A C9 H9B 106(3)
C11 C10 C12 110.3(3)
C11 C10 C9 112.8(3)
C12 C10 C9 109.0(3)
C11 C10 H10 106(2)
C12 C10 H10 106(2)
C9 C10 H10 113(2)
C10 C11 H11A 109.5
C10 C11 H11B 109.5
H11A C11 H11B 109.5
C10 C11 H11C 109.5
H11A C11 H11C 109.5
H11B C11 H11C 109.5
C10 C12 H12A 112(3)
C10 C12 H12B 111(3)
H12A C12 H12B 108(4)
C10 C12 H12C 113(4)
H12A C12 H12C 111(4)
H12B C12 H12C 101(4)
N2 C13 C14 108.4(3)
N2 C13 C15 115.1(3)
C14 C13 C15 110.2(3)
N2 C13 H13 106(2)
C14 C13 H13 108(2)
C15 C13 H13 109(2)
O3 C14 C13 112.4(3)
O3 C14 H14A 113(3)
C13 C14 H14A 109(2)
O3 C14 H14B 110(3)
C13 C14 H14B 109(3)
H14A C14 H14B 103(3)
C13 C15 H15A 112(3)
C13 C15 H15B 114(3)
H15A C15 H15B 109(4)
C13 C15 H15C 112(3)
H15A C15 H15C 102(4)
H15B C15 H15C 107(4)
O22 S21 O21 118.61(15)
O22 S21 N21 107.54(15)
O21 S21 N21 106.57(15)
O22 S21 C21 107.56(16)
O21 S21 C21 106.12(14)
N21 S21 C21 110.34(15)
C34 O23 H23O 110(4)
C28 N21 S21 119.8(2)
C28 N21 H21N 113(3)
S21 N21 H21N 115(3)
C26 N22 C27 118.8(3)
C26 N22 C33 118.5(3)
C27 N22 C33 117.9(3)
C22 C21 C26 121.1(3)
C22 C21 S21 118.3(3)
C26 C21 S21 119.9(2)
C23 C22 C21 120.4(3)
C23 C22 H22 122(2)
C21 C22 H22 118(2)
C24 C23 C22 117.7(3)
C24 C23 H23 123(3)
C22 C23 H23 119(3)
C25 C24 C23 123.0(3)
C25 C24 Br21 117.7(3)
C23 C24 Br21 119.2(3)
C24 C25 C26 119.6(3)
C24 C25 H25 119(3)
C26 C25 H25 121(3)
C25 C26 N22 121.9(3)
C25 C26 C21 117.8(3)
N22 C26 C21 120.3(3)
N22 C27 C28 115.2(3)
N22 C27 H27A 107(2)
C28 C27 H27A 109(2)
N22 C27 H27B 111(2)
C28 C27 H27B 105(2)
H27A C27 H27B 110(3)
N21 C28 C29 106.9(3)
N21 C28 C27 111.5(3)
C29 C28 C27 112.1(3)
N21 C28 H28 109(2)
C29 C28 H28 108(2)
C27 C28 H28 109(2)
C28 C29 C30 115.6(3)
C28 C29 H29A 105(3)
C30 C29 H29A 112(3)
C28 C29 H29B 108(3)
C30 C29 H29B 108(3)
H29A C29 H29B 107(4)
C32 C30 C31 109.7(3)
C32 C30 C29 112.1(3)
C31 C30 C29 108.6(3)
C32 C30 H30 105(3)
C31 C30 H30 111(3)
C29 C30 H30 110(3)
C30 C31 H31A 111(3)
C30 C31 H31B 114(3)
H31A C31 H31B 106(4)
C30 C31 H31C 113(2)
H31A C31 H31C 108(3)
H31B C31 H31C 104(4)
C30 C32 H32A 112(3)
C30 C32 H32B 107(3)
H32A C32 H32B 108(4)
C30 C32 H32C 112(3)
H32A C32 H32C 108(4)
H32B C32 H32C 109(4)
N22 C33 C34 108.3(3)
N22 C33 C35 115.2(3)
C34 C33 C35 111.7(3)
N22 C33 H33 103.4(19)
C34 C33 H33 102.9(19)
C35 C33 H33 114(2)
O23 C34 C33 111.8(3)
O23 C34 H34A 108(2)
C33 C34 H34A 112(2)
O23 C34 H34B 104(2)
C33 C34 H34B 116(2)
H34A C34 H34B 104(3)
C33 C35 H35A 106(3)
C33 C35 H35B 110(3)
H35A C35 H35B 111(4)
C33 C35 H35C 107(3)
H35A C35 H35C 113(4)
H35B C35 H35C 110(4)
Cl2 C1S Cl1 112.7(2)
Cl2 C1S H1SA 108(4)
Cl1 C1S H1SA 105(4)
Cl2 C1S H1SB 111(5)
Cl1 C1S H1SB 111(5)
H1SA C1S H1SB 108(6)

loop_
_geom_bond_atom_site_label_1
_geom_bond_atom_site_label_2
_geom_bond_distance
Br1 C4 1.895(3)
S1 O2 1.434(2)
S1 O1 1.442(2)
S1 N1 1.621(3)
S1 C1 1.770(3)
O3 C14 1.428(4)
O3 H3O 0.79(4)
N1 C8 1.480(4)
N1 H1N 0.84(4)
N2 C6 1.400(4)
N2 C7 1.468(4)
N2 C13 1.472(4)
C1 C2 1.387(5)
C1 C6 1.417(5)
C2 C3 1.384(5)
C2 H2 0.98(4)
C3 C4 1.384(5)
C3 H3 0.94(4)
C4 C5 1.385(5)
C5 C6 1.397(5)
C5 H5 0.95(5)
C7 C8 1.531(4)
C7 H7A 0.94(4)
C7 H7B 1.00(4)
C8 C9 1.524(4)
C8 H8 0.98(3)
C9 C10 1.527(5)
C9 H9A 1.06(4)
C9 H9B 0.98(4)
C10 C11 1.502(5)
C10 C12 1.523(5)
C10 H10 0.96(4)
C11 H11A 0.9800
C11 H11B 0.9800
C11 H11C 0.9800
C12 H12A 0.97(4)
C12 H12B 1.00(5)
C12 H12C 0.92(6)
C13 C14 1.521(5)
C13 C15 1.540(5)
C13 H13 0.92(4)
C14 H14A 0.94(4)
C14 H14B 0.93(4)
C15 H15A 0.93(5)
C15 H15B 1.00(4)
C15 H15C 0.94(5)
Br21 C24 1.909(4)
S21 O22 1.430(3)
S21 O21 1.442(2)
S21 N21 1.606(3)
S21 C21 1.768(3)
O23 C34 1.425(4)
O23 H23O 0.72(5)
N21 C28 1.478(4)
N21 H21N 0.88(4)
N22 C26 1.399(4)
N22 C27 1.467(4)
N22 C33 1.472(4)
C21 C22 1.391(5)
C21 C26 1.411(5)
C22 C23 1.386(5)
C22 H22 0.97(4)
C23 C24 1.384(5)
C23 H23 1.03(4)
C24 C25 1.379(5)
C25 C26 1.393(5)
C25 H25 0.85(4)
C27 C28 1.531(4)
C27 H27A 0.99(4)
C27 H27B 1.03(4)
C28 C29 1.529(5)
C28 H28 0.92(3)
C29 C30 1.533(5)
C29 H29A 0.90(4)
C29 H29B 0.93(4)
C30 C32 1.524(5)
C30 C31 1.528(5)
C30 H30 0.99(5)
C31 H31A 0.96(4)
C31 H31B 0.97(5)
C31 H31C 1.02(4)
C32 H32A 0.95(5)
C32 H32B 0.99(5)
C32 H32C 0.95(5)
C33 C34 1.524(5)
C33 C35 1.525(5)
C33 H33 1.03(4)
C34 H34A 1.00(4)
C34 H34B 0.99(4)
C35 H35A 1.00(5)
C35 H35B 0.95(5)
C35 H35C 0.93(5)
Cl1 C1S 1.758(4)
Cl2 C1S 1.753(4)
C1S H1SA 0.94(7)
C1S H1SB 0.88(7)

loop_
_geom_hbond_atom_site_label_D
_geom_hbond_atom_site_label_H
_geom_hbond_atom_site_label_A
_geom_hbond_distance_DH
_geom_hbond_distance_HA
_geom_hbond_distance_DA
_geom_hbond_angle_DHA
_geom_hbond_site_symmetry_A
O3 H3O O1 0.79(4) 2.30(4) 3.022(4) 153(4) .
O3 H3O N2 0.79(4) 2.32(4) 2.814(4) 122(4) .
N1 H1N O23 0.84(4) 2.05(4) 2.877(4) 168(4) .
C5 H5 O1 0.95(5) 2.58(5) 3.423(4) 149(3) 3_645
C13 H13 O2 0.92(4) 2.74(4) 3.464(4) 137(3) 3_645
O23 H23O O21 0.72(5) 2.23(5) 2.929(4) 166(6) .
O23 H23O N22 0.72(5) 2.47(5) 2.828(4) 113(5) .
N21 H21N O3 0.88(4) 1.92(4) 2.798(4) 171(4) 1_455
C29 H29B O2 0.93(4) 2.61(4) 3.541(4) 172(4) 3_545
C35 H35C O21 0.93(5) 2.67(5) 3.442(5) 141(4) 3
C1S H1SA O21 0.94(7) 2.37(7) 3.183(5) 144(5) 2_554

loop_
_geom_torsion_atom_site_label_1
_geom_torsion_atom_site_label_2
_geom_torsion_atom_site_label_3
_geom_torsion_atom_site_label_4
_geom_torsion
O2 S1 N1 C8 -173.8(2)
O1 S1 N1 C8 -45.6(3)
C1 S1 N1 C8 70.9(3)
O2 S1 C1 C2 9.4(3)
O1 S1 C1 C2 -118.7(3)
N1 S1 C1 C2 125.1(3)
O2 S1 C1 C6 -178.7(3)
O1 S1 C1 C6 53.2(3)
N1 S1 C1 C6 -63.0(3)
C6 C1 C2 C3 -3.2(5)
S1 C1 C2 C3 168.6(3)
C1 C2 C3 C4 -1.5(6)
C2 C3 C4 C5 3.3(5)
C2 C3 C4 Br1 -177.4(3)
C3 C4 C5 C6 -0.4(5)
Br1 C4 C5 C6 -179.7(2)
C4 C5 C6 N2 177.1(3)
C4 C5 C6 C1 -4.2(5)
C7 N2 C6 C5 -123.3(3)
C13 N2 C6 C5 29.8(4)
C7 N2 C6 C1 58.1(4)
C13 N2 C6 C1 -148.9(3)
C2 C1 C6 C5 6.0(5)
S1 C1 C6 C5 -165.6(2)
C2 C1 C6 N2 -175.2(3)
S1 C1 C6 N2 13.1(4)
C6 N2 C7 C8 -93.3(3)
C13 N2 C7 C8 113.3(3)
S1 N1 C8 C9 175.5(2)
S1 N1 C8 C7 -63.4(3)
N2 C7 C8 N1 71.1(3)
N2 C7 C8 C9 -168.6(3)
N1 C8 C9 C10 -53.5(4)
C7 C8 C9 C10 -175.3(3)
C8 C9 C10 C11 -50.6(4)
C8 C9 C10 C12 -173.5(3)
C6 N2 C13 C14 140.7(3)
C7 N2 C13 C14 -66.2(3)
C6 N2 C13 C15 -95.5(4)
C7 N2 C13 C15 57.7(4)
N2 C13 C14 O3 -53.9(4)
C15 C13 C14 O3 179.4(3)
O22 S21 N21 C28 -173.8(2)
O21 S21 N21 C28 -45.6(3)
C21 S21 N21 C28 69.2(3)
O22 S21 C21 C22 10.1(3)
O21 S21 C21 C22 -117.8(3)
N21 S21 C21 C22 127.1(3)
O22 S21 C21 C26 -179.3(2)
O21 S21 C21 C26 52.9(3)
N21 S21 C21 C26 -62.2(3)
C26 C21 C22 C23 -4.3(5)
S21 C21 C22 C23 166.3(3)
C21 C22 C23 C24 -0.8(5)
C22 C23 C24 C25 5.0(6)
C22 C23 C24 Br21 -175.0(3)
C23 C24 C25 C26 -4.0(6)
Br21 C24 C25 C26 176.0(3)
C24 C25 C26 N22 179.9(3)
C24 C25 C26 C21 -1.2(5)
C27 N22 C26 C25 -124.1(3)
C33 N22 C26 C25 30.8(5)
C27 N22 C26 C21 57.1(4)
C33 N22 C26 C21 -148.1(3)
C22 C21 C26 C25 5.2(5)
S21 C21 C26 C25 -165.2(3)
C22 C21 C26 N22 -175.9(3)
S21 C21 C26 N22 13.7(4)
C26 N22 C27 C28 -92.3(3)
C33 N22 C27 C28 112.7(3)
S21 N21 C28 C29 175.6(2)
S21 N21 C28 C27 -61.5(3)
N22 C27 C28 N21 69.5(4)
N22 C27 C28 C29 -170.7(3)
N21 C28 C29 C30 -163.9(3)
C27 C28 C29 C30 73.7(4)
C28 C29 C30 C32 62.7(4)
C28 C29 C30 C31 -175.9(3)
C26 N22 C33 C34 134.1(3)
C27 N22 C33 C34 -70.8(3)
C26 N22 C33 C35 -100.0(4)
C27 N22 C33 C35 55.1(4)
N22 C33 C34 O23 -56.6(4)
C35 C33 C34 O23 175.4(3)
